data_7025047
loop_
_publ_author_name
'Knight, James C.'
'Alvarez, Santiago'
'Amoroso, Angelo J.'
'Edwards, Peter G.'
'Singh, Neha'

_publ_section_title
;
 A novel bipyridine-based hexadentate tripodal framework with a strong
 preference for trigonal prismatic co-ordination geometries.
;
_journal_issue 16
_journal_name_full 'Dalton transactions (Cambridge, England : 2003)'
_journal_page_first 3870
_journal_page_last 3883
_journal_paper_doi 10.1039/b924651g
_journal_volume 39
_journal_year 2010
_chemical_formula_moiety 'C31 H22 N6 O Zn, 2(Cl O4)'
_chemical_formula_sum 'C31 H22 Cl2 N6 O9 Zn'
_chemical_formula_weight 758.82
_chemical_name_common aja0715
_chemical_name_systematic
;
?
;
_space_group_IT_number 14
_symmetry_cell_setting monoclinic
_symmetry_space_group_name_Hall '-P 2yn'
_symmetry_space_group_name_H-M 'P 1 21/n 1'
_atom_sites_solution_hydrogens geom
_atom_sites_solution_primary direct
_atom_sites_solution_secondary difmap
_audit_creation_method SHELXL-97
_cell_angle_alpha 90.00
_cell_angle_beta 95.7470(10)
_cell_angle_gamma 90.00
_cell_formula_units_Z 4
_cell_length_a 11.1983(3)
_cell_length_b 13.3434(3)
_cell_length_c 20.7361(6)
_cell_measurement_reflns_used 14101
_cell_measurement_temperature 150(2)
_cell_measurement_theta_max 27.485
_cell_measurement_theta_min 2.91
_cell_volume 3082.88(14)
_computing_cell_refinement 'HKL Scalepack (Otwinowski & Minor 1997)'
_computing_data_collection 'Collect (Nonius BV, 1997-2000)'
_computing_data_reduction 'HKL Denzo and Scalepack (Otwinowski & Minor 1997)'
_computing_molecular_graphics 'Ortep-3 for Windows (Farrugia, 1997)'
_computing_publication_material 'WinGX publication routines (Farrugia, 1999)'
_computing_structure_refinement 'SHELXL-97 (Sheldrick, 1997)'
_computing_structure_solution 'SHELXS-86 (Sheldrick, 1986)'
_diffrn_ambient_temperature 150(2)
_diffrn_detector_area_resol_mean 9
_diffrn_measured_fraction_theta_full 0.994
_diffrn_measured_fraction_theta_max 0.994
_diffrn_measurement_device_type KappaCCD
_diffrn_measurement_method CCD
_diffrn_radiation_monochromator graphite
_diffrn_radiation_source 'fine-focus sealed tube'
_diffrn_radiation_type MoK\a
_diffrn_radiation_wavelength 0.71073
_diffrn_reflns_av_R_equivalents 0.0931
_diffrn_reflns_av_sigmaI/netI 0.1204
_diffrn_reflns_limit_h_max 14
_diffrn_reflns_limit_h_min -14
_diffrn_reflns_limit_k_max 17
_diffrn_reflns_limit_k_min -17
_diffrn_reflns_limit_l_max 26
_diffrn_reflns_limit_l_min -20
_diffrn_reflns_number 22524
_diffrn_reflns_theta_full 27.51
_diffrn_reflns_theta_max 27.51
_diffrn_reflns_theta_min 2.97
_exptl_absorpt_coefficient_mu 1.038
_exptl_absorpt_correction_T_max 0.688
_exptl_absorpt_correction_T_min 0.653
_exptl_absorpt_correction_type multi-scan
_exptl_absorpt_process_details 'Sortav (Blessing, 1995)'
_exptl_crystal_colour colorless
_exptl_crystal_density_diffrn 1.635
_exptl_crystal_density_method 'not measured'
_exptl_crystal_description block
_exptl_crystal_F_000 1544
_exptl_crystal_size_max 0.42
_exptl_crystal_size_mid 0.36
_exptl_crystal_size_min 0.36
_refine_diff_density_max 0.434
_refine_diff_density_min -0.575
_refine_diff_density_rms 0.105
_refine_ls_extinction_method none
_refine_ls_goodness_of_fit_ref 0.968
_refine_ls_hydrogen_treatment constr
_refine_ls_matrix_type full
_refine_ls_number_parameters 443
_refine_ls_number_reflns 7051
_refine_ls_number_restraints 0
_refine_ls_restrained_S_all 0.968
_refine_ls_R_factor_all 0.1141
_refine_ls_R_factor_gt 0.0590
_refine_ls_shift/su_max 0.000
_refine_ls_shift/su_mean 0.000
_refine_ls_structure_factor_coef Fsqd
_refine_ls_weighting_details 'calc w=1/[\s^2^(Fo^2^)+(0.0547P)^2^+0.0000P] where P=(Fo^2^+2Fc^2^)/3'
_refine_ls_weighting_scheme calc
_refine_ls_wR_factor_gt 0.1164
_refine_ls_wR_factor_ref 0.1319
_reflns_number_gt 4117
_reflns_number_total 7051
_reflns_threshold_expression >2sigma(I)
_cod_data_source_file b924651g.txt
_cod_data_source_block platon_6
_cod_original_cell_volume 3082.89(14)
_cod_original_sg_symbol_H-M 'P 21/n'
_cod_database_code 7025047

loop_
_symmetry_equiv_pos_as_xyz
'x, y, z'
'-x+1/2, y+1/2, -z+1/2'
'-x, -y, -z'
'x-1/2, -y-1/2, z-1/2'

loop_
_atom_site_label
_atom_site_type_symbol
_atom_site_fract_x
_atom_site_fract_y
_atom_site_fract_z
_atom_site_U_iso_or_equiv
_atom_site_adp_type
_atom_site_occupancy
_atom_site_symmetry_multiplicity
_atom_site_calc_flag
_atom_site_refinement_flags
C1 C 0.3007(3) 0.2375(3) -0.04263(19) 0.0278(9) Uani 1 1 d .
C2 C 0.3112(3) 0.1230(3) -0.04262(19) 0.0268(9) Uani 1 1 d .
C3 C 0.3235(3) 0.0698(3) -0.0992(2) 0.0320(10) Uani 1 1 d .
H3 H 0.3232 0.1035 -0.1396 0.038 Uiso 1 1 calc R
C4 C 0.3364(4) -0.0332(3) -0.0956(2) 0.0359(11) Uani 1 1 d .
H4 H 0.3429 -0.0715 -0.1337 0.043 Uiso 1 1 calc R
C5 C 0.3397(4) -0.0798(3) -0.0360(2) 0.0320(10) Uani 1 1 d .
H5 H 0.3498 -0.1504 -0.0328 0.038 Uiso 1 1 calc R
C6 C 0.3282(3) -0.0232(3) 0.01928(19) 0.0252(9) Uani 1 1 d .
C7 C 0.3415(3) -0.0625(3) 0.08605(19) 0.0234(9) Uani 1 1 d .
C8 C 0.3571(4) -0.1641(3) 0.0998(2) 0.0338(11) Uani 1 1 d .
H8 H 0.3500 -0.2120 0.0658 0.041 Uiso 1 1 calc R
C9 C 0.3831(4) -0.1946(3) 0.1633(2) 0.0358(11) Uani 1 1 d .
H9 H 0.3941 -0.2637 0.1733 0.043 Uiso 1 1 calc R
C10 C 0.3928(3) -0.1246(3) 0.2116(2) 0.0329(10) Uani 1 1 d .
H10A H 0.4131 -0.1434 0.2555 0.039 Uiso 1 1 calc R
C11 C 0.3722(3) -0.0253(3) 0.1946(2) 0.0260(9) Uani 1 1 d .
H11 H 0.3772 0.0231 0.2284 0.031 Uiso 1 1 calc R
C12 C 0.4054(3) 0.2820(2) 0.00161(19) 0.0233(9) Uani 1 1 d .
C13 C 0.4898(4) 0.3451(3) -0.0217(2) 0.0320(10) Uani 1 1 d .
H13 H 0.4852 0.3627 -0.0663 0.038 Uiso 1 1 calc R
C14 C 0.5799(4) 0.3812(3) 0.0217(2) 0.0374(11) Uani 1 1 d .
H14 H 0.6404 0.4225 0.0066 0.045 Uiso 1 1 calc R
C15 C 0.5849(4) 0.3593(3) 0.0860(2) 0.0340(11) Uani 1 1 d .
H15 H 0.6479 0.3845 0.1157 0.041 Uiso 1 1 calc R
C16 C 0.4947(3) 0.2987(3) 0.1073(2) 0.0240(9) Uani 1 1 d .
C17 C 0.4781(3) 0.2818(3) 0.1760(2) 0.0260(9) Uani 1 1 d .
C18 C 0.5514(4) 0.3262(3) 0.2258(2) 0.0359(11) Uani 1 1 d .
H18 H 0.6199 0.3635 0.2164 0.043 Uiso 1 1 calc R
C19 C 0.5248(4) 0.3162(3) 0.2887(2) 0.0401(11) Uani 1 1 d .
H19 H 0.5747 0.3459 0.3233 0.048 Uiso 1 1 calc R
C20 C 0.4246(4) 0.2623(3) 0.3007(2) 0.0362(10) Uani 1 1 d .
H20 H 0.4025 0.2553 0.3435 0.043 Uiso 1 1 calc R
C21 C 0.3572(3) 0.2188(3) 0.2487(2) 0.0310(10) Uani 1 1 d .
H21 H 0.2889 0.1806 0.2572 0.037 Uiso 1 1 calc R
C22 C 0.1818(3) 0.2712(3) -0.01787(19) 0.0268(9) Uani 1 1 d .
C23 C 0.1023(4) 0.3345(3) -0.0542(2) 0.0366(11) Uani 1 1 d .
H23 H 0.1177 0.3549 -0.0964 0.044 Uiso 1 1 calc R
C24 C 0.0004(4) 0.3671(3) -0.0277(2) 0.0401(11) Uani 1 1 d .
H24 H -0.0530 0.4128 -0.0509 0.048 Uiso 1 1 calc R
C25 C -0.0229(4) 0.3329(3) 0.0323(2) 0.0380(11) Uani 1 1 d .
H25 H -0.0922 0.3549 0.0511 0.046 Uiso 1 1 calc R
C26 C 0.0560(3) 0.2659(3) 0.06494(19) 0.0254(9) Uani 1 1 d .
C27 C 0.0326(3) 0.2145(2) 0.12530(18) 0.0235(9) Uani 1 1 d .
C28 C -0.0720(3) 0.2289(3) 0.1549(2) 0.0321(10) Uani 1 1 d .
H28 H -0.1283 0.2783 0.1386 0.038 Uiso 1 1 calc R
C29 C -0.0941(4) 0.1722(3) 0.2072(2) 0.0352(11) Uani 1 1 d .
H29 H -0.1649 0.1824 0.2281 0.042 Uiso 1 1 calc R
C30 C -0.0120(3) 0.0997(3) 0.2293(2) 0.0313(10) Uani 1 1 d .
H30 H -0.0270 0.0572 0.2644 0.038 Uiso 1 1 calc R
C31 C 0.0914(3) 0.0902(3) 0.19988(19) 0.0295(9) Uani 1 1 d .
H31 H 0.1489 0.0417 0.2161 0.035 Uiso 1 1 calc R
N1 N 0.3114(3) 0.0774(2) 0.01460(15) 0.0234(7) Uani 1 1 d .
N2 N 0.3458(3) 0.0070(2) 0.13396(15) 0.0223(7) Uani 1 1 d .
N3 N 0.4101(3) 0.2589(2) 0.06468(16) 0.0227(7) Uani 1 1 d .
N4 N 0.3816(3) 0.2270(2) 0.18778(15) 0.0236(7) Uani 1 1 d .
N5 N 0.1587(3) 0.2385(2) 0.04062(14) 0.0211(7) Uani 1 1 d .
N6 N 0.1152(3) 0.1467(2) 0.14884(15) 0.0240(7) Uani 1 1 d .
O1 O 0.3067(3) 0.26559(19) -0.10752(12) 0.0373(7) Uani 1 1 d .
H1 H 0.2905 0.3268 -0.1119 0.056 Uiso 1 1 calc R
O2 O 0.2383(3) 0.4707(2) 0.06230(15) 0.0501(9) Uani 1 1 d .
O3 O 0.2523(3) 0.4338(3) 0.17147(19) 0.0995(16) Uani 1 1 d .
O4 O 0.4095(3) 0.5169(2) 0.13016(16) 0.0518(9) Uani 1 1 d .
O5 O 0.2309(3) 0.5991(3) 0.1372(2) 0.0934(15) Uani 1 1 d .
O6 O -0.1262(3) 0.5912(2) 0.24924(16) 0.0543(9) Uani 1 1 d .
O7 O -0.1879(3) 0.4240(2) 0.23939(15) 0.0488(8) Uani 1 1 d .
O8 O -0.2685(3) 0.54333(19) 0.16435(15) 0.0422(8) Uani 1 1 d .
O9 O -0.0677(3) 0.4916(2) 0.16516(16) 0.0566(10) Uani 1 1 d .
Cl02 Cl 0.28119(9) 0.50518(7) 0.12520(5) 0.0331(3) Uani 1 1 d .
Cl03 Cl -0.16163(9) 0.51218(7) 0.20486(5) 0.0298(2) Uani 1 1 d .
Zn1 Zn 0.28681(4) 0.15701(3) 0.10499(2) 0.02117(14) Uani 1 1 d .

loop_
_atom_site_aniso_label
_atom_site_aniso_U_11
_atom_site_aniso_U_22
_atom_site_aniso_U_33
_atom_site_aniso_U_23
_atom_site_aniso_U_13
_atom_site_aniso_U_12
C1 0.036(2) 0.029(2) 0.019(2) 0.0066(18) 0.0053(19) 0.0075(18)
C2 0.030(2) 0.027(2) 0.024(2) 0.0042(18) 0.0003(18) 0.0059(18)
C3 0.036(2) 0.035(2) 0.026(3) -0.0026(19) 0.007(2) 0.0058(19)
C4 0.045(3) 0.038(2) 0.025(3) -0.013(2) 0.007(2) 0.004(2)
C5 0.046(3) 0.025(2) 0.026(3) -0.0077(19) 0.006(2) 0.0058(19)
C6 0.029(2) 0.027(2) 0.020(2) -0.0010(17) 0.0059(18) 0.0033(17)
C7 0.025(2) 0.0232(19) 0.023(2) -0.0025(17) 0.0047(17) -0.0016(17)
C8 0.041(3) 0.022(2) 0.040(3) -0.001(2) 0.011(2) 0.0045(19)
C9 0.043(3) 0.028(2) 0.037(3) 0.010(2) 0.010(2) 0.008(2)
C10 0.034(2) 0.031(2) 0.034(3) 0.009(2) 0.001(2) 0.0065(19)
C11 0.024(2) 0.029(2) 0.025(3) 0.0021(18) 0.0020(18) -0.0006(17)
C12 0.027(2) 0.0206(19) 0.024(2) 0.0035(17) 0.0087(18) 0.0104(17)
C13 0.046(3) 0.0203(19) 0.033(3) 0.0041(19) 0.017(2) 0.006(2)
C14 0.039(3) 0.029(2) 0.049(3) -0.003(2) 0.023(2) -0.008(2)
C15 0.031(2) 0.027(2) 0.045(3) -0.011(2) 0.012(2) -0.0047(18)
C16 0.022(2) 0.0167(17) 0.033(3) -0.0038(18) 0.0026(18) 0.0020(17)
C17 0.020(2) 0.024(2) 0.034(3) -0.0033(18) 0.0017(18) 0.0014(17)
C18 0.030(2) 0.037(2) 0.041(3) -0.001(2) 0.001(2) -0.004(2)
C19 0.037(2) 0.039(2) 0.042(3) -0.010(2) -0.008(2) -0.016(2)
C20 0.041(3) 0.044(2) 0.022(3) 0.000(2) -0.004(2) -0.003(2)
C21 0.028(2) 0.029(2) 0.035(3) -0.001(2) -0.003(2) 0.0004(18)
C22 0.037(2) 0.0208(19) 0.022(2) -0.0007(17) -0.0013(19) 0.0013(18)
C23 0.044(3) 0.041(2) 0.025(3) 0.007(2) 0.002(2) 0.008(2)
C24 0.042(3) 0.037(2) 0.039(3) 0.008(2) -0.008(2) 0.013(2)
C25 0.037(2) 0.041(2) 0.037(3) 0.008(2) 0.007(2) 0.014(2)
C26 0.025(2) 0.0237(19) 0.027(2) -0.0043(18) 0.0001(18) 0.0022(17)
C27 0.025(2) 0.0191(18) 0.026(2) -0.0060(17) -0.0013(18) 0.0008(17)
C28 0.026(2) 0.033(2) 0.037(3) -0.004(2) 0.0024(19) 0.0046(18)
C29 0.030(2) 0.039(2) 0.039(3) -0.006(2) 0.010(2) -0.006(2)
C30 0.034(2) 0.032(2) 0.029(3) -0.0002(19) 0.007(2) -0.009(2)
C31 0.027(2) 0.031(2) 0.030(3) 0.0041(19) -0.0014(19) -0.0001(18)
N1 0.0302(18) 0.0224(15) 0.0174(19) -0.0008(14) 0.0014(14) 0.0047(14)
N2 0.0242(16) 0.0223(15) 0.0202(19) 0.0026(14) 0.0014(14) 0.0030(14)
N3 0.0263(17) 0.0170(15) 0.026(2) 0.0019(14) 0.0091(15) 0.0050(14)
N4 0.0255(17) 0.0242(16) 0.021(2) 0.0010(14) 0.0019(15) 0.0015(14)
N5 0.0275(17) 0.0187(15) 0.0161(18) 0.0001(13) -0.0031(14) 0.0029(13)
N6 0.0223(17) 0.0255(16) 0.024(2) 0.0014(14) -0.0005(14) -0.0045(14)
O1 0.062(2) 0.0328(15) 0.0182(16) 0.0106(13) 0.0114(14) 0.0129(15)
O2 0.063(2) 0.0563(19) 0.032(2) -0.0235(16) 0.0075(17) -0.0148(17)
O3 0.064(3) 0.158(4) 0.079(3) 0.075(3) 0.018(2) -0.007(3)
O4 0.0370(17) 0.066(2) 0.053(2) 0.0069(17) 0.0056(16) -0.0008(16)
O5 0.083(3) 0.068(2) 0.118(4) -0.064(2) -0.045(2) 0.045(2)
O6 0.054(2) 0.0492(18) 0.058(2) -0.0217(17) -0.0039(17) -0.0119(16)
O7 0.0429(18) 0.0526(18) 0.049(2) 0.0255(16) -0.0033(15) -0.0155(15)
O8 0.0408(17) 0.0369(16) 0.047(2) 0.0100(15) -0.0069(15) -0.0015(14)
O9 0.063(2) 0.065(2) 0.046(2) 0.0177(17) 0.0295(18) 0.0277(18)
Cl02 0.0370(6) 0.0337(5) 0.0292(6) -0.0016(5) 0.0058(5) 0.0073(5)
Cl03 0.0307(5) 0.0307(5) 0.0280(6) 0.0023(4) 0.0040(5) -0.0028(4)
Zn1 0.0233(2) 0.0199(2) 0.0203(3) 0.00023(19) 0.00197(19) 0.00105(19)

loop_
_atom_type_symbol
_atom_type_description
_atom_type_scat_dispersion_real
_atom_type_scat_dispersion_imag
_atom_type_scat_source
C C 0.0033 0.0016 'International Tables Vol C Tables 4.2.6.8 and 6.1.1.4'
H H 0.0000 0.0000 'International Tables Vol C Tables 4.2.6.8 and 6.1.1.4'
N N 0.0061 0.0033 'International Tables Vol C Tables 4.2.6.8 and 6.1.1.4'
O O 0.0106 0.0060 'International Tables Vol C Tables 4.2.6.8 and 6.1.1.4'
Cl Cl 0.1484 0.1585 'International Tables Vol C Tables 4.2.6.8 and 6.1.1.4'
Zn Zn 0.2839 1.4301 'International Tables Vol C Tables 4.2.6.8 and 6.1.1.4'

loop_
_geom_angle_atom_site_label_1
_geom_angle_atom_site_label_2
_geom_angle_atom_site_label_3
_geom_angle
O1 C1 C2 104.8(3)
O1 C1 C12 111.3(3)
C2 C1 C12 109.4(3)
O1 C1 C22 111.5(3)
C2 C1 C22 111.1(3)
C12 C1 C22 108.8(3)
N1 C2 C3 121.8(3)
N1 C2 C1 116.7(3)
C3 C2 C1 121.5(3)
C4 C3 C2 118.7(4)
C4 C3 H3 120.7
C2 C3 H3 120.7
C5 C4 C3 119.3(4)
C5 C4 H4 120.3
C3 C4 H4 120.3
C4 C5 C6 119.8(4)
C4 C5 H5 120.1
C6 C5 H5 120.1
N1 C6 C5 120.2(3)
N1 C6 C7 114.8(3)
C5 C6 C7 124.9(3)
N2 C7 C8 121.4(4)
N2 C7 C6 115.9(3)
C8 C7 C6 122.5(3)
C9 C8 C7 119.5(4)
C9 C8 H8 120.2
C7 C8 H8 120.2
C10 C9 C8 119.4(4)
C10 C9 H9 120.3
C8 C9 H9 120.3
C9 C10 C11 117.9(4)
C9 C10 H10A 121.0
C11 C10 H10A 121.0
N2 C11 C10 124.4(4)
N2 C11 H11 117.8
C10 C11 H11 117.8
N3 C12 C13 121.2(4)
N3 C12 C1 116.6(3)
C13 C12 C1 122.2(4)
C14 C13 C12 117.8(4)
C14 C13 H13 121.1
C12 C13 H13 121.1
C15 C14 C13 121.6(4)
C15 C14 H14 119.2
C13 C14 H14 119.2
C14 C15 C16 118.2(4)
C14 C15 H15 120.9
C16 C15 H15 120.9
N3 C16 C15 120.5(4)
N3 C16 C17 115.3(3)
C15 C16 C17 123.9(4)
N4 C17 C18 121.5(4)
N4 C17 C16 116.1(3)
C18 C17 C16 122.2(3)
C19 C18 C17 119.8(4)
C19 C18 H18 120.1
C17 C18 H18 120.1
C18 C19 C20 118.7(4)
C18 C19 H19 120.6
C20 C19 H19 120.6
C19 C20 C21 118.1(4)
C19 C20 H20 121.0
C21 C20 H20 121.0
N4 C21 C20 124.2(4)
N4 C21 H21 117.9
C20 C21 H21 117.9
N5 C22 C23 121.1(3)
N5 C22 C1 117.3(3)
C23 C22 C1 121.6(3)
C24 C23 C22 119.0(4)
C24 C23 H23 120.5
C22 C23 H23 120.5
C25 C24 C23 119.5(4)
C25 C24 H24 120.3
C23 C24 H24 120.3
C24 C25 C26 119.2(4)
C24 C25 H25 120.4
C26 C25 H25 120.4
N5 C26 C25 121.1(3)
N5 C26 C27 114.9(3)
C25 C26 C27 123.8(3)
N6 C27 C28 120.7(3)
N6 C27 C26 116.4(3)
C28 C27 C26 122.7(3)
C29 C28 C27 120.2(4)
C29 C28 H28 119.9
C27 C28 H28 119.9
C28 C29 C30 118.9(4)
C28 C29 H29 120.5
C30 C29 H29 120.5
C31 C30 C29 118.8(4)
C31 C30 H30 120.6
C29 C30 H30 120.6
N6 C31 C30 122.8(4)
N6 C31 H31 118.6
C30 C31 H31 118.6
C2 N1 C6 120.2(3)
C2 N1 Zn1 123.3(2)
C6 N1 Zn1 116.5(2)
C11 N2 C7 117.3(3)
C11 N2 Zn1 126.2(2)
C7 N2 Zn1 116.1(2)
C16 N3 C12 120.6(3)
C16 N3 Zn1 115.6(2)
C12 N3 Zn1 123.9(3)
C21 N4 C17 117.7(3)
C21 N4 Zn1 126.6(3)
C17 N4 Zn1 115.7(3)
C22 N5 C26 119.9(3)
C22 N5 Zn1 123.3(2)
C26 N5 Zn1 116.4(2)
C31 N6 C27 118.5(3)
C31 N6 Zn1 127.3(2)
C27 N6 Zn1 113.7(2)
C1 O1 H1 109.5
O5 Cl02 O3 110.9(3)
O5 Cl02 O2 110.3(2)
O3 Cl02 O2 109.0(2)
O5 Cl02 O4 107.8(2)
O3 Cl02 O4 108.7(2)
O2 Cl02 O4 110.12(19)
O7 Cl03 O9 109.41(18)
O7 Cl03 O6 110.1(2)
O9 Cl03 O6 109.9(2)
O7 Cl03 O8 109.13(17)
O9 Cl03 O8 109.51(19)
O6 Cl03 O8 108.73(18)
N4 Zn1 N5 121.54(11)
N4 Zn1 N3 75.62(12)
N5 Zn1 N3 81.64(11)
N4 Zn1 N2 93.86(11)
N5 Zn1 N2 143.26(11)
N3 Zn1 N2 119.80(10)
N4 Zn1 N1 143.25(11)
N5 Zn1 N1 81.26(11)
N3 Zn1 N1 80.49(11)
N2 Zn1 N1 74.31(11)
N4 Zn1 N6 94.51(11)
N5 Zn1 N6 74.56(11)
N3 Zn1 N6 144.31(10)
N2 Zn1 N6 94.70(10)
N1 Zn1 N6 120.64(11)

loop_
_geom_bond_atom_site_label_1
_geom_bond_atom_site_label_2
_geom_bond_distance
C1 O1 1.405(4)
C1 C2 1.533(5)
C1 C12 1.533(5)
C1 C22 1.542(5)
C2 N1 1.333(4)
C2 C3 1.390(5)
C3 C4 1.384(5)
C3 H3 0.9500
C4 C5 1.380(5)
C4 H4 0.9500
C5 C6 1.390(5)
C5 H5 0.9500
C6 N1 1.357(4)
C6 C7 1.474(5)
C7 N2 1.356(4)
C7 C8 1.392(5)
C8 C9 1.381(6)
C8 H8 0.9500
C9 C10 1.366(6)
C9 H9 0.9500
C10 C11 1.385(5)
C10 H10A 0.9500
C11 N2 1.334(5)
C11 H11 0.9500
C12 N3 1.339(4)
C12 C13 1.389(5)
C13 C14 1.371(6)
C13 H13 0.9500
C14 C15 1.360(6)
C14 H14 0.9500
C15 C16 1.399(5)
C15 H15 0.9500
C16 N3 1.339(5)
C16 C17 1.472(5)
C17 N4 1.348(4)
C17 C18 1.387(5)
C18 C19 1.373(6)
C18 H18 0.9500
C19 C20 1.376(5)
C19 H19 0.9500
C20 C21 1.381(5)
C20 H20 0.9500
C21 N4 1.323(5)
C21 H21 0.9500
C22 N5 1.339(4)
C22 C23 1.392(5)
C23 C24 1.384(5)
C23 H23 0.9500
C24 C25 1.375(6)
C24 H24 0.9500
C25 C26 1.385(5)
C25 H25 0.9500
C26 N5 1.351(4)
C26 C27 1.473(5)
C27 N6 1.349(4)
C27 C28 1.389(5)
C28 C29 1.367(5)
C28 H28 0.9500
C29 C30 1.381(5)
C29 H29 0.9500
C30 C31 1.368(5)
C30 H30 0.9500
C31 N6 1.348(4)
C31 H31 0.9500
N1 Zn1 2.196(3)
N2 Zn1 2.174(3)
N3 Zn1 2.164(3)
N4 Zn1 2.140(3)
N5 Zn1 2.154(3)
N6 Zn1 2.211(3)
O1 H1 0.8400
O2 Cl02 1.421(3)
O3 Cl02 1.412(3)
O4 Cl02 1.439(3)
O5 Cl02 1.406(3)
O6 Cl03 1.429(3)
O7 Cl03 1.424(3)
O8 Cl03 1.452(3)
O9 Cl03 1.426(3)

loop_
_geom_torsion_atom_site_label_1
_geom_torsion_atom_site_label_2
_geom_torsion_atom_site_label_3
_geom_torsion_atom_site_label_4
_geom_torsion
O1 C1 C2 N1 178.1(3)
C12 C1 C2 N1 58.7(4)
C22 C1 C2 N1 -61.4(5)
O1 C1 C2 C3 0.0(5)
C12 C1 C2 C3 -119.4(4)
C22 C1 C2 C3 120.6(4)
N1 C2 C3 C4 0.0(6)
C1 C2 C3 C4 178.0(4)
C2 C3 C4 C5 -1.7(6)
C3 C4 C5 C6 1.0(6)
C4 C5 C6 N1 1.3(6)
C4 C5 C6 C7 -174.0(4)
N1 C6 C7 N2 -5.6(5)
C5 C6 C7 N2 170.0(3)
N1 C6 C7 C8 178.8(3)
C5 C6 C7 C8 -5.7(6)
N2 C7 C8 C9 -3.0(6)
C6 C7 C8 C9 172.4(3)
C7 C8 C9 C10 0.1(6)
C8 C9 C10 C11 2.0(6)
C9 C10 C11 N2 -1.4(6)
O1 C1 C12 N3 -179.0(3)
C2 C1 C12 N3 -63.7(4)
C22 C1 C12 N3 57.8(4)
O1 C1 C12 C13 2.6(4)
C2 C1 C12 C13 117.9(3)
C22 C1 C12 C13 -120.6(3)
N3 C12 C13 C14 1.5(5)
C1 C12 C13 C14 179.9(3)
C12 C13 C14 C15 -2.4(5)
C13 C14 C15 C16 -0.2(5)
C14 C15 C16 N3 3.8(5)
C14 C15 C16 C17 -170.2(3)
N3 C16 C17 N4 1.2(4)
C15 C16 C17 N4 175.5(3)
N3 C16 C17 C18 -173.7(3)
C15 C16 C17 C18 0.5(5)
N4 C17 C18 C19 -1.3(6)
C16 C17 C18 C19 173.4(3)
C17 C18 C19 C20 -0.4(6)
C18 C19 C20 C21 1.5(6)
C19 C20 C21 N4 -1.2(6)
O1 C1 C22 N5 172.1(3)
C2 C1 C22 N5 55.6(5)
C12 C1 C22 N5 -64.8(4)
O1 C1 C22 C23 -9.0(5)
C2 C1 C22 C23 -125.5(4)
C12 C1 C22 C23 114.1(4)
N5 C22 C23 C24 2.8(6)
C1 C22 C23 C24 -176.1(4)
C22 C23 C24 C25 -3.0(6)
C23 C24 C25 C26 -0.4(6)
C24 C25 C26 N5 4.1(6)
C24 C25 C26 C27 -171.9(4)
N5 C26 C27 N6 -0.2(5)
C25 C26 C27 N6 176.0(4)
N5 C26 C27 C28 -176.0(3)
C25 C26 C27 C28 0.2(6)
N6 C27 C28 C29 -1.9(6)
C26 C27 C28 C29 173.7(4)
C27 C28 C29 C30 -1.0(6)
C28 C29 C30 C31 2.9(6)
C29 C30 C31 N6 -2.0(6)
C3 C2 N1 C6 2.3(5)
C1 C2 N1 C6 -175.7(3)
C3 C2 N1 Zn1 -178.1(3)
C1 C2 N1 Zn1 3.9(4)
C5 C6 N1 C2 -3.0(5)
C7 C6 N1 C2 172.8(3)
C5 C6 N1 Zn1 177.4(3)
C7 C6 N1 Zn1 -6.8(4)
C10 C11 N2 C7 -1.4(5)
C10 C11 N2 Zn1 170.3(3)
C8 C7 N2 C11 3.6(5)
C6 C7 N2 C11 -172.1(3)
C8 C7 N2 Zn1 -168.9(3)
C6 C7 N2 Zn1 15.4(4)
C15 C16 N3 C12 -4.7(5)
C17 C16 N3 C12 169.7(3)
C15 C16 N3 Zn1 175.0(2)
C17 C16 N3 Zn1 -10.6(4)
C13 C12 N3 C16 2.0(5)
C1 C12 N3 C16 -176.4(3)
C13 C12 N3 Zn1 -177.6(2)
C1 C12 N3 Zn1 3.9(4)
C20 C21 N4 C17 -0.4(5)
C20 C21 N4 Zn1 177.1(3)
C18 C17 N4 C21 1.7(5)
C16 C17 N4 C21 -173.3(3)
C18 C17 N4 Zn1 -176.2(3)
C16 C17 N4 Zn1 8.8(4)
C23 C22 N5 C26 0.8(5)
C1 C22 N5 C26 179.8(3)
C23 C22 N5 Zn1 -171.6(3)
C1 C22 N5 Zn1 7.4(4)
C25 C26 N5 C22 -4.3(5)
C27 C26 N5 C22 172.0(3)
C25 C26 N5 Zn1 168.6(3)
C27 C26 N5 Zn1 -15.1(4)
C30 C31 N6 C27 -1.0(6)
C30 C31 N6 Zn1 170.3(3)
C28 C27 N6 C31 2.9(5)
C26 C27 N6 C31 -173.0(3)
C28 C27 N6 Zn1 -169.5(3)
C26 C27 N6 Zn1 14.7(4)
C21 N4 Zn1 N5 101.2(3)
C17 N4 Zn1 N5 -81.2(3)
C21 N4 Zn1 N3 171.7(3)
C17 N4 Zn1 N3 -10.7(2)
C21 N4 Zn1 N2 -68.5(3)
C17 N4 Zn1 N2 109.1(2)
C21 N4 Zn1 N1 -137.2(3)
C17 N4 Zn1 N1 40.4(3)
C21 N4 Zn1 N6 26.5(3)
C17 N4 Zn1 N6 -155.9(2)
C22 N5 Zn1 N4 104.0(3)
C26 N5 Zn1 N4 -68.7(3)
C22 N5 Zn1 N3 36.6(3)
C26 N5 Zn1 N3 -136.1(3)
C22 N5 Zn1 N2 -93.4(3)
C26 N5 Zn1 N2 93.9(3)
C22 N5 Zn1 N1 -45.0(3)
C26 N5 Zn1 N1 142.4(3)
C22 N5 Zn1 N6 -170.3(3)
C26 N5 Zn1 N6 17.1(2)
C16 N3 Zn1 N4 11.5(2)
C12 N3 Zn1 N4 -168.9(3)
C16 N3 Zn1 N5 137.2(2)
C12 N3 Zn1 N5 -43.2(2)
C16 N3 Zn1 N2 -74.7(3)
C12 N3 Zn1 N2 105.0(3)
C16 N3 Zn1 N1 -140.4(2)
C12 N3 Zn1 N1 39.3(2)
C16 N3 Zn1 N6 88.9(3)
C12 N3 Zn1 N6 -91.4(3)
C11 N2 Zn1 N4 29.6(3)
C7 N2 Zn1 N4 -158.7(2)
C11 N2 Zn1 N5 -135.6(3)
C7 N2 Zn1 N5 36.1(3)
C11 N2 Zn1 N3 105.2(3)
C7 N2 Zn1 N3 -83.0(3)
C11 N2 Zn1 N1 174.2(3)
C7 N2 Zn1 N1 -14.1(2)
C11 N2 Zn1 N6 -65.3(3)
C7 N2 Zn1 N6 106.5(2)
C2 N1 Zn1 N4 -93.6(3)
C6 N1 Zn1 N4 86.0(3)
C2 N1 Zn1 N5 39.2(3)
C6 N1 Zn1 N5 -141.3(3)
C2 N1 Zn1 N3 -43.8(3)
C6 N1 Zn1 N3 135.8(3)
C2 N1 Zn1 N2 -168.6(3)
C6 N1 Zn1 N2 11.0(2)
C2 N1 Zn1 N6 105.3(3)
C6 N1 Zn1 N6 -75.1(3)
C31 N6 Zn1 N4 -66.8(3)
C27 N6 Zn1 N4 104.8(3)
C31 N6 Zn1 N5 171.7(3)
C27 N6 Zn1 N5 -16.7(2)
C31 N6 Zn1 N3 -138.3(3)
C27 N6 Zn1 N3 33.3(4)
C31 N6 Zn1 N2 27.5(3)
C27 N6 Zn1 N2 -161.0(2)
C31 N6 Zn1 N1 102.0(3)
C27 N6 Zn1 N1 -86.4(3)
